data_7718435
loop_
_publ_author_name
'Jiang, Xiu'e'
'Wang, Ruihui'
'Fan, Mingren'
'Song, Siwei'
'Wang, Yi'
'Zhang, Qinghua'

_publ_section_title
;
 Combination of 5-amino-4-nitro-1,2-dihydro-3<i>H</i>-pyrazol-3-one and
 azine frameworks for insensitive, heat-resistant energetic materials.
;
_journal_issue 17
_journal_name_full 'Dalton transactions (Cambridge, England : 2003)'
_journal_page_first 7056
_journal_page_last 7061
_journal_paper_doi 10.1039/d5dt00488h
_journal_volume 54
_journal_year 2025
_chemical_formula_moiety 'Cl O4, C6 H7 N8 O4'
_chemical_formula_sum 'C6 H7 Cl N8 O8'
_chemical_formula_weight 354.65
_space_group_crystal_system monoclinic
_space_group_IT_number 14
_space_group_name_Hall '-P 2ybc'
_space_group_name_H-M_alt 'P 1 21/c 1'
_atom_sites_solution_hydrogens geom
_atom_sites_solution_primary direct
_atom_sites_solution_secondary difmap
_audit_creation_date 2024-04-24
_audit_creation_method
;
Olex2 1.2
(compiled 2014.09.19 svn.r3010 for OlexSys, GUI svn.r4874)
;
_audit_update_record
;
2024-10-10 deposited with the CCDC.	2025-03-26 downloaded from the CCDC.
;
_cell_angle_alpha 90.00
_cell_angle_beta 110.350(3)
_cell_angle_gamma 90.00
_cell_formula_units_Z 4
_cell_length_a 8.0018(2)
_cell_length_b 17.4218(4)
_cell_length_c 9.2060(3)
_cell_measurement_reflns_used 4410
_cell_measurement_temperature 298
_cell_measurement_theta_max 76.3980
_cell_measurement_theta_min 5.6900
_cell_volume 1203.27(6)
_computing_molecular_graphics 'Olex2 (Dolomanov et al., 2009)'
_computing_publication_material 'Olex2 (Dolomanov et al., 2009)'
_computing_structure_refinement 'XL (Sheldrick, 2008)'
_computing_structure_solution 'ShelXT (Sheldrick, 2008)'
_diffrn_ambient_temperature 298
_diffrn_measured_fraction_theta_full 0.946
_diffrn_measured_fraction_theta_max 0.947
_diffrn_measurement_device_type 'multiwire proportional'
_diffrn_measurement_method 'phi and omega scans'
_diffrn_radiation_monochromator graphite
_diffrn_radiation_type CuK\a
_diffrn_radiation_wavelength 1.54178
_diffrn_reflns_av_R_equivalents 0.0589
_diffrn_reflns_av_unetI/netI 0.0456
_diffrn_reflns_limit_h_max 10
_diffrn_reflns_limit_h_min -7
_diffrn_reflns_limit_k_max 21
_diffrn_reflns_limit_k_min -16
_diffrn_reflns_limit_l_max 11
_diffrn_reflns_limit_l_min -11
_diffrn_reflns_number 11146
_diffrn_reflns_theta_full 77.21
_diffrn_reflns_theta_max 77.21
_diffrn_reflns_theta_min 5.08
_diffrn_source 'fine-focus sealed tube'
_exptl_absorpt_coefficient_mu 3.524
_exptl_absorpt_correction_type none
_exptl_crystal_colour 'clear light colourless'
_exptl_crystal_colour_lustre clear
_exptl_crystal_colour_modifier light
_exptl_crystal_colour_primary colourless
_exptl_crystal_density_diffrn 1.958
_exptl_crystal_density_method 'not measured'
_exptl_crystal_description block
_exptl_crystal_F_000 720
_exptl_crystal_size_max 0.02
_exptl_crystal_size_mid 0.02
_exptl_crystal_size_min 0.02
_refine_diff_density_max 0.543
_refine_diff_density_min -0.574
_refine_diff_density_rms 0.083
_refine_ls_extinction_method none
_refine_ls_goodness_of_fit_ref 1.055
_refine_ls_hydrogen_treatment mixed
_refine_ls_matrix_type full
_refine_ls_number_parameters 220
_refine_ls_number_reflns 2410
_refine_ls_number_restraints 0
_refine_ls_restrained_S_all 1.055
_refine_ls_R_factor_all 0.0634
_refine_ls_R_factor_gt 0.0518
_refine_ls_shift/su_max 0.000
_refine_ls_shift/su_mean 0.000
_refine_ls_structure_factor_coef Fsqd
_refine_ls_weighting_details 'calc w=1/[\s^2^(Fo^2^)+(0.0920P)^2^+0.1470P] where P=(Fo^2^+2Fc^2^)/3'
_refine_ls_weighting_scheme calc
_refine_ls_wR_factor_gt 0.1364
_refine_ls_wR_factor_ref 0.1452
_reflns_number_gt 1937
_reflns_number_total 2410
_reflns_threshold_expression >2sigma(I)
_cod_data_source_file d5dt00488h2.cif
_cod_data_source_block 1_CCDC1
_cod_depositor_comments 'Adding full bibliography for 7718434--7718437.cif.'
_cod_database_code 7718435
_olex2_refinement_description
;
1. Fixed Uiso
 At 1.2 times of:
  All N(H,H) groups
2.a X=CH2 refined with riding coordinates:
 N00G(H00A,H00C), N00H(H00E,H00F)
;
_olex2_submission_special_instructions 'No special instructions were received'

loop_
_space_group_symop_id
_space_group_symop_operation_xyz
1 'x, y, z'
2 '-x, y+1/2, -z+1/2'
3 '-x, -y, -z'
4 'x, -y-1/2, z-1/2'

loop_
_atom_site_label
_atom_site_type_symbol
_atom_site_fract_x
_atom_site_fract_y
_atom_site_fract_z
_atom_site_U_iso_or_equiv
_atom_site_adp_type
_atom_site_occupancy
_atom_site_calc_flag
_atom_site_disorder_assembly
_atom_site_disorder_group
_atom_site_refinement_flags_posn
Cl01 Cl -0.15591(8) 0.38418(4) 0.77564(8) 0.0343(2) Uani 1 d . . .
O002 O 0.2978(3) 0.19303(12) 0.5636(3) 0.0459(5) Uani 1 d . . .
O003 O 0.1327(3) 0.42844(13) 0.5066(3) 0.0441(5) Uani 1 d . . .
O004 O -0.1040(3) 0.30711(13) 0.8236(3) 0.0517(6) Uani 1 d . . .
O005 O 0.1300(3) 0.27971(13) 0.6136(3) 0.0489(6) Uani 1 d . . .
N006 N 0.6918(3) 0.35661(13) 0.2765(3) 0.0336(5) Uani 1 d . . .
O007 O -0.0586(3) 0.43553(15) 0.8971(3) 0.0577(7) Uani 1 d . . .
O008 O 0.6329(3) 0.57361(13) 0.1195(3) 0.0586(7) Uani 1 d . . .
O009 O -0.3423(3) 0.39139(14) 0.7502(3) 0.0538(6) Uani 1 d . . .
N00A N 0.4669(3) 0.37967(13) 0.3746(3) 0.0326(5) Uani 1 d . . .
N00B N 0.5542(3) 0.47737(14) 0.2511(3) 0.0367(6) Uani 1 d . . .
N00C N 0.3490(3) 0.43357(14) 0.3993(3) 0.0360(5) Uani 1 d . . .
N00D N 0.7804(3) 0.45972(14) 0.1541(3) 0.0399(6) Uani 1 d . . .
N00E N 0.2427(3) 0.25960(13) 0.5565(3) 0.0346(5) Uani 1 d . . .
O00F O -0.1232(3) 0.40199(14) 0.6370(3) 0.0549(6) Uani 1 d . . .
N00G N 0.9123(3) 0.34139(14) 0.1745(3) 0.0396(6) Uani 1 d . . .
H00A H 0.9797 0.3589 0.1269 0.048 Uiso 1 calc . . R
H00C H 0.9220 0.2943 0.2045 0.048 Uiso 1 calc . . R
N00H N 0.5334(3) 0.24511(14) 0.4082(3) 0.0409(6) Uani 1 d . . .
H00E H 0.6134 0.2487 0.3659 0.049 Uiso 1 calc . . R
H00F H 0.5114 0.2014 0.4413 0.049 Uiso 1 calc . . R
C00I C 0.4447(3) 0.30648(16) 0.4226(3) 0.0311(6) Uani 1 d . . .
C00J C 0.5767(3) 0.40418(15) 0.2984(3) 0.0312(6) Uani 1 d . . .
C00K C 0.3083(3) 0.31560(16) 0.4840(3) 0.0321(6) Uani 1 d . . .
C00L C 0.2580(3) 0.39369(16) 0.4657(3) 0.0338(6) Uani 1 d . . .
C00M C 0.7961(3) 0.38596(16) 0.2009(3) 0.0328(6) Uani 1 d . . .
C00N C 0.6544(4) 0.50932(18) 0.1700(4) 0.0395(7) Uani 1 d . . .
H003 H 0.095(6) 0.390(3) 0.552(6) 0.083(15) Uiso 1 d . . .
H00B H 0.478(4) 0.5060(19) 0.260(4) 0.042(9) Uiso 1 d . . .
H00D H 0.844(6) 0.480(3) 0.111(6) 0.093(16) Uiso 1 d . . .

loop_
_atom_site_aniso_label
_atom_site_aniso_U_11
_atom_site_aniso_U_22
_atom_site_aniso_U_33
_atom_site_aniso_U_23
_atom_site_aniso_U_13
_atom_site_aniso_U_12
Cl01 0.0350(4) 0.0331(4) 0.0441(4) -0.0008(3) 0.0256(3) 0.0003(2)
O002 0.0559(12) 0.0332(12) 0.0548(13) 0.0041(9) 0.0271(10) 0.0019(10)
O003 0.0446(11) 0.0387(12) 0.0665(14) 0.0045(10) 0.0415(11) 0.0065(9)
O004 0.0615(13) 0.0376(13) 0.0628(15) 0.0051(11) 0.0305(11) 0.0105(11)
O005 0.0511(12) 0.0456(13) 0.0693(14) 0.0012(11) 0.0454(11) -0.0053(10)
N006 0.0344(11) 0.0323(12) 0.0425(13) 0.0009(10) 0.0239(10) 0.0026(9)
O007 0.0662(14) 0.0565(15) 0.0636(15) -0.0193(12) 0.0392(12) -0.0265(12)
O008 0.0658(14) 0.0395(13) 0.0951(19) 0.0235(13) 0.0589(14) 0.0124(11)
O009 0.0370(11) 0.0530(15) 0.0831(18) 0.0065(12) 0.0358(12) 0.0042(9)
N00A 0.0321(11) 0.0303(12) 0.0455(13) 0.0020(9) 0.0261(10) 0.0018(9)
N00B 0.0381(12) 0.0313(13) 0.0529(14) 0.0025(10) 0.0312(11) 0.0044(10)
N00C 0.0368(11) 0.0303(12) 0.0516(14) 0.0001(10) 0.0287(10) 0.0044(9)
N00D 0.0396(12) 0.0375(14) 0.0562(15) 0.0059(11) 0.0338(12) 0.0034(11)
N00E 0.0356(11) 0.0318(13) 0.0405(13) 0.0000(10) 0.0183(10) -0.0047(9)
O00F 0.0575(13) 0.0716(17) 0.0517(13) 0.0111(12) 0.0393(11) 0.0107(12)
N00G 0.0367(12) 0.0426(15) 0.0506(14) 0.0020(11) 0.0290(11) 0.0068(10)
N00H 0.0458(13) 0.0334(13) 0.0548(15) 0.0077(11) 0.0317(12) 0.0102(10)
C00I 0.0320(12) 0.0307(14) 0.0337(13) 0.0010(10) 0.0152(10) -0.0004(10)
C00J 0.0303(12) 0.0327(14) 0.0353(13) -0.0005(11) 0.0174(10) 0.0017(11)
C00K 0.0314(12) 0.0311(14) 0.0395(14) 0.0029(11) 0.0195(11) -0.0008(10)
C00L 0.0318(12) 0.0343(15) 0.0432(15) 0.0021(11) 0.0231(11) 0.0004(11)
C00M 0.0286(12) 0.0387(15) 0.0350(13) -0.0023(11) 0.0160(11) 0.0004(11)
C00N 0.0402(14) 0.0368(16) 0.0533(17) 0.0048(13) 0.0311(13) 0.0009(12)

loop_
_atom_type_symbol
_atom_type_description
_atom_type_scat_dispersion_real
_atom_type_scat_dispersion_imag
_atom_type_scat_source
C C 0.0181 0.0091 'International Tables Vol C Tables 4.2.6.8 and 6.1.1.4'
H H 0.0000 0.0000 'International Tables Vol C Tables 4.2.6.8 and 6.1.1.4'
Cl Cl 0.3639 0.7018 'International Tables Vol C Tables 4.2.6.8 and 6.1.1.4'
N N 0.0311 0.0180 'International Tables Vol C Tables 4.2.6.8 and 6.1.1.4'
O O 0.0492 0.0322 'International Tables Vol C Tables 4.2.6.8 and 6.1.1.4'

loop_
_geom_angle_atom_site_label_1
_geom_angle_atom_site_label_2
_geom_angle_atom_site_label_3
_geom_angle
_geom_angle_site_symmetry_1
_geom_angle_site_symmetry_3
_geom_angle_publ_flag
O004 Cl01 O007 108.96(16) . . ?
O004 Cl01 O009 107.89(13) . . ?
O007 Cl01 O009 108.99(15) . . ?
O00F Cl01 O004 110.93(14) . . ?
O00F Cl01 O007 110.13(15) . . ?
O00F Cl01 O009 109.87(15) . . ?
C00L O003 H003 102(3) . . ?
C00J N006 C00M 115.6(2) . . ?
C00I N00A N00C 113.4(2) . . ?
C00J N00A N00C 117.5(2) . . ?
C00J N00A C00I 128.9(2) . . ?
C00J N00B C00N 121.3(2) . . ?
C00J N00B H00B 125(2) . . ?
C00N N00B H00B 114(2) . . ?
C00L N00C N00A 103.6(2) . . ?
C00M N00D C00N 123.8(2) . . ?
C00M N00D H00D 124(3) . . ?
C00N N00D H00D 112(3) . . ?
O002 N00E O005 122.8(2) . . ?
O002 N00E C00K 120.0(2) . . ?
O005 N00E C00K 117.3(2) . . ?
H00A N00G H00C 120.0 . . ?
C00M N00G H00A 120.0 . . ?
C00M N00G H00C 120.0 . . ?
H00E N00H H00F 120.0 . . ?
C00I N00H H00E 120.0 . . ?
C00I N00H H00F 120.0 . . ?
N00A C00I C00K 103.2(2) . . ?
N00H C00I N00A 125.8(2) . . ?
N00H C00I C00K 131.0(3) . . ?
N006 C00J N00A 119.6(2) . . ?
N006 C00J N00B 125.2(2) . . ?
N00B C00J N00A 115.2(2) . . ?
N00E C00K C00I 126.4(2) . . ?
N00E C00K C00L 126.6(2) . . ?
C00I C00K C00L 106.9(2) . . ?
O003 C00L C00K 128.0(2) . . ?
N00C C00L O003 119.3(2) . . ?
N00C C00L C00K 112.8(2) . . ?
N00D C00M N006 121.1(2) . . ?
N00G C00M N006 118.6(3) . . ?
N00G C00M N00D 120.3(2) . . ?
O008 C00N N00B 123.4(3) . . ?
O008 C00N N00D 123.8(2) . . ?
N00D C00N N00B 112.8(3) . . ?

loop_
_geom_bond_atom_site_label_1
_geom_bond_atom_site_label_2
_geom_bond_distance
_geom_bond_site_symmetry_2
_geom_bond_publ_flag
Cl01 O004 1.429(2) . ?
Cl01 O007 1.432(2) . ?
Cl01 O009 1.433(2) . ?
Cl01 O00F 1.423(2) . ?
O002 N00E 1.234(3) . ?
O003 C00L 1.333(3) . ?
O003 H003 0.90(5) . ?
O005 N00E 1.242(3) . ?
N006 C00J 1.306(3) . ?
N006 C00M 1.359(3) . ?
O008 C00N 1.202(4) . ?
N00A N00C 1.404(3) . ?
N00A C00I 1.381(3) . ?
N00A C00J 1.370(3) . ?
N00B C00J 1.339(4) . ?
N00B C00N 1.388(3) . ?
N00B H00B 0.82(3) . ?
N00C C00L 1.303(3) . ?
N00D C00M 1.347(4) . ?
N00D C00N 1.374(4) . ?
N00D H00D 0.82(5) . ?
N00E C00K 1.384(3) . ?
N00G H00A 0.8600 . ?
N00G H00C 0.8600 . ?
N00G C00M 1.298(3) . ?
N00H H00E 0.8600 . ?
N00H H00F 0.8600 . ?
N00H C00I 1.315(3) . ?
C00I C00K 1.402(3) . ?
C00K C00L 1.412(4) . ?
